data_2104420
loop_
_publ_author_name
'Rutzinger, D.'
'Bartsch, C.'
'Doert, Th.'
'Ruck, M.'

_publ_section_title
;
 Incommensurately modulated lanthanide coinage-metal diarsenides. II.
 GdCuAs~2~, GdAu~1{-~\d}As~2~ and TbAu~1{-~\d}As~2~ -- new distortion
 variants of the HfCuSi~2~ type with irregularly stacked zigzag chains
 of arsenic atoms
;
_journal_coeditor_code CK5036
_journal_issue 5
_journal_name_full 'Acta Crystallographica Section B'
_journal_page_first 527
_journal_page_last 534
_journal_paper_doi 10.1107/S0108768109029565
_journal_volume 65
_journal_year 2009
_chemical_formula_analytical 'As2 Au0.973 Gd1'
_chemical_formula_iupac 'As2 Au0.973 Gd1'
_chemical_formula_moiety 'As2 Au0.973 Gd1'
_chemical_formula_structural 'As2 Au0.973 Gd1'
_chemical_formula_sum 'As2 Au0.973 Gd'
_chemical_formula_weight 498.7
_chemical_name_common 'Gadolinium gold arsenide'
_chemical_name_systematic ' ?'
_space_group_ssg_name P21/m(\a0\g)00
_symmetry_cell_setting monoclinic
_cell_angle_alpha 90
_cell_angle_beta 90.01(3)
_cell_angle_gamma 90
_cell_formula_units_Z 2
_cell_length_a 3.9570(8)
_cell_length_b 4.060(2)
_cell_length_c 10.135(2)
_cell_measurement_reflns_used 6594
_cell_measurement_temperature 293.0(10)
_cell_measurement_theta_max 33.53
_cell_measurement_theta_min 3.01
_cell_modulation_dimension 1
_cell_volume 162.82(9)
_computing_cell_refinement 'X-AREA, STOE, 2006'
_computing_data_collection 'X-AREA, STOE, 2006'
_computing_data_reduction 'X-AREA, STOE, 2002'
_computing_molecular_graphics
;
DIAMOND-Visuelles Informationssystem f\"ur Kristallstrukturen
 (G. Bergerhoff, Bonn, 1999)
;
_computing_publication_material 'Jana2000 (Petricek, Dusek & Palatinus, 2000)'
_computing_structure_refinement 'Jana2000 (Petricek, Dusek & Palatinus, 2000)'
_computing_structure_solution 'SHELXS-97 (Sheldrick, 1997)'
_diffrn_ambient_temperature 293
_diffrn_detector_area_resol_mean 6.67
_diffrn_measured_fraction_theta_full 0.95
_diffrn_measurement_device '2-circle goniometer'
_diffrn_measurement_device_type 'STOE IPDS 2'
_diffrn_measurement_method '\w scans'
_diffrn_radiation_monochromator 'plane graphite'
_diffrn_radiation_type 'Mo K\a'
_diffrn_radiation_wavelength 0.71073
_diffrn_reflns_av_R_equivalents 0.0773
_diffrn_reflns_av_sigmaI/netI 0.0220
_diffrn_reflns_limit_h_max 5
_diffrn_reflns_limit_h_min -6
_diffrn_reflns_limit_index_m_1_max 1
_diffrn_reflns_limit_index_m_1_min -1
_diffrn_reflns_limit_k_max 6
_diffrn_reflns_limit_k_min -6
_diffrn_reflns_limit_l_max 13
_diffrn_reflns_limit_l_min -16
_diffrn_reflns_number 9508
_diffrn_reflns_reduction_process
;
XShape (Stoe, 1999), XRed32 (Stoe, 2001)
;
_diffrn_reflns_theta_full 25.79
_diffrn_reflns_theta_max 33.75
_diffrn_reflns_theta_min 2.98
_exptl_absorpt_coefficient_mu 83.840
_exptl_absorpt_correction_T_max 0.807
_exptl_absorpt_correction_T_min 0.064
_exptl_absorpt_correction_type numerical
_exptl_absorpt_process_details '(Jana2000; Petricek, Dusek & Palatinus, 2000)'
_exptl_crystal_colour black
_exptl_crystal_density_diffrn 10.174
_exptl_crystal_density_method none
_exptl_crystal_description platelet
_exptl_crystal_F_000 414
_exptl_crystal_size_max 0.3050
_exptl_crystal_size_mid 0.0587
_exptl_crystal_size_min 0.0025
_refine_diff_density_max 3.04
_refine_diff_density_min -2.62
_refine_ls_extinction_coef 0.19(5)
_refine_ls_extinction_method 'B-C type 1 Gaussian isotropic (Becker & Coppens, 1974)'
_refine_ls_goodness_of_fit_ref 2.37
_refine_ls_number_parameters 78
_refine_ls_number_reflns 2428
_refine_ls_R_factor_all 0.0678
_refine_ls_R_factor_gt 0.0456
_refine_ls_shift/su_max 0.0423
_refine_ls_shift/su_mean 0.0060
_refine_ls_structure_factor_coef F
_refine_ls_weighting_details w=1/(\s^2^(F)+0.0001F^2^)
_refine_ls_weighting_scheme sigma
_refine_ls_wR_factor_gt 0.0493
_refine_ls_wR_factor_ref 0.0504
_reflns_number_gt 1634
_reflns_number_total 2428
_reflns_threshold_expression I>3\s(I)
_cod_data_source_file ck5036.cif
_cod_data_source_block II
_cod_original_formula_sum 'As2 Au0.973 Gd1'
_cod_database_code 2104420

loop_
_space_group_symop_ssg_id
_space_group_symop_ssg_operation_algebraic
1 x1,x2,x3,x4
2 -x1,1/2+x2,-x3,-x4
3 -x1,-x2,-x3,-x4
4 x1,1/2-x2,x3,x4

loop_
_atom_site_type_symbol
_atom_site_label
_atom_site_fract_x
_atom_site_fract_y
_atom_site_fract_z
_atom_site_U_iso_or_equiv
_atom_site_adp_type
_atom_site_calc_flag
_atom_site_refinement_flags
_atom_site_occupancy
_atom_site_disorder_assembly
_atom_site_disorder_group
Gd Gd 0.2519(4) 0.25 0.76613(5) 0.0129(3) Uani d . 1 . .
Au Au 0.7492(4) 0.25 0.5006(3) 0.0197(3) Uani d . 0.973(3) . .
As As1 0.2590(10) 0.25 0.31231(13) 0.0137(6) Uani d . 1 . .
As As2 0.7511(12) 0.25 0.9981(6) 0.0188(7) Uani d . 1 . .

loop_
_atom_site_aniso_label
_atom_site_aniso_U_11
_atom_site_aniso_U_22
_atom_site_aniso_U_33
_atom_site_aniso_U_12
_atom_site_aniso_U_13
_atom_site_aniso_U_23
_atom_site_aniso_type_symbol
Gd 0.0189(7) 0.0075(5) 0.0122(2) 0 -0.0056(8) 0 Gd
Au 0.0250(6) 0.0154(5) 0.0186(2) 0 -0.0049(8) 0 Au
As1 0.0165(13) 0.0090(12) 0.0157(5) 0 -0.0073(13) 0 As
As2 0.0248(14) 0.0225(13) 0.0090(6) 0 -0.0028(17) 0 As

loop_
_atom_site_displace_Fourier_atom_site_label
_atom_site_displace_Fourier_axis
_atom_site_displace_Fourier_wave_vector_seq_id
_atom_site_displace_Fourier_param_cos
_atom_site_displace_Fourier_param_sin
Gd x 1 -0.0128(3) 0.0114(3)
Gd y 1 0 0
Gd z 1 0.0004(3) -0.0006(3)
Au x 1 0.0000(3) 0.0217(2)
Au y 1 0 0
Au z 1 0.0005(2) -0.0024(2)
As1 x 1 0.0093(5) 0.0146(5)
As1 y 1 0 0
As1 z 1 0.0002(5) -0.0006(6)
As2 x 1 -0.0377(7) 0.0004(6)
As2 y 1 0 0
As2 z 1 0.0032(8) -0.0002(5)

loop_
_atom_site_Fourier_wave_vector_seq_id
_atom_site_Fourier_wave_vector_x
_atom_site_Fourier_wave_vector_z
1 0.03000 0.48000

loop_
_atom_site_U_Fourier_atom_site_label
_atom_site_U_Fourier_tens_elem
_atom_site_U_Fourier_wave_vector_seq_id
_atom_site_U_Fourier_param_cos
_atom_site_U_Fourier_param_sin
Gd U11 1 0.0000(9) -0.0009(10)
Gd U22 1 -0.0001(9) -0.0005(10)
Gd U33 1 -0.0002(12) 0.0007(12)
Gd U12 1 0 0
Gd U13 1 0.0008(5) 0.0001(5)
Gd U23 1 0 0
Au U11 1 -0.0007(6) -0.0004(10)
Au U22 1 0.0013(7) -0.0024(10)
Au U33 1 0.0001(10) -0.0006(14)
Au U12 1 0 0
Au U13 1 -0.0002(4) 0.0014(6)
Au U23 1 0 0
As1 U11 1 -0.0030(15) 0.0003(17)
As1 U22 1 0.0087(17) 0.0089(19)
As1 U33 1 0.001(2) 0.002(3)
As1 U12 1 0 0
As1 U13 1 0.0007(9) -0.0012(9)
As1 U23 1 0 0
As2 U11 1 -0.002(3) 0.0020(19)
As2 U22 1 0.007(3) 0.003(2)
As2 U33 1 0.0019(19) 0.002(3)
As2 U12 1 0 0
As2 U13 1 0.0008(14) -0.0013(13)
As2 U23 1 0 0

loop_
_atom_type_symbol
_atom_type_scat_dispersion_real
_atom_type_scat_dispersion_imag
_atom_type_scat_source
Gd -0.165 3.904 'International Tables Vol C Tables  4.2.6.8 and 6.1.1.1'
Au -2.013 8.802 'International Tables Vol C Tables  4.2.6.8 and 6.1.1.1'
As 0.050 2.006 'International Tables Vol C Tables  4.2.6.8 and 6.1.1.1'

loop_
_cell_wave_vector_seq_id
_cell_wave_vector_x
_cell_wave_vector_y
_cell_wave_vector_z
1 0.03000 0.00000 0.48000

loop_
_geom_bond_atom_site_label_1
_geom_bond_atom_site_label_2
_geom_bond_site_symmetry_1
_geom_bond_site_symmetry_2
_geom_bond_publ_flag
_geom_bond_distance_max
_geom_bond_distance_min
_geom_bond_distance_av
Gd Au . 1_455 yes 3.352(4) 3.342(4) 3.347(4)
Gd Au . . yes 3.359(4) 3.310(4) 3.335(4)
Gd Au . 3_656 yes 3.395(4) 3.366(4) 3.381(4)
Gd Au . 3_666 yes 3.395(4) 3.366(4) 3.381(4)
Gd As1 . 3_556 yes 2.977(4) 2.970(4) 2.973(4)
Gd As1 . 3_566 yes 2.977(4) 2.970(4) 2.973(4)
Gd As1 . 3_656 yes 2.922(4) 2.908(4) 2.915(4)
Gd As1 . 3_666 yes 2.922(4) 2.908(4) 2.915(4)
Gd As2 . 1_455 yes 3.148(9) 3.003(9) 3.074(8)
Gd As2 . . yes 3.104(9) 3.038(9) 3.071(8)
Gd As2 . 3_657 yes 3.174(8) 3.112(8) 3.140(8)
Gd As2 . 3_667 yes 3.174(8) 3.112(8) 3.140(8)
Au Au . 3_656 yes 2.8364(19) 2.8244(19) 2.8304(19)
Au Au . 3_666 yes 2.8364(19) 2.8244(19) 2.8304(19)
Au Au . 3_756 yes 2.8444(19) 2.8337(19) 2.8391(19)
Au Au . 3_766 yes 2.8444(19) 2.8337(19) 2.8391(19)
Au As1 . . yes 2.725(6) 2.716(6) 2.720(6)
Au As1 . 1_655 yes 2.804(6) 2.750(6) 2.777(6)
Au As1 . 3_656 yes 2.794(5) 2.763(5) 2.779(5)
Au As1 . 3_666 yes 2.794(5) 2.763(5) 2.779(5)
As1 As2 . 1_454 yes 3.856(11) 3.686(11) 3.769(10)
As1 As2 . 1_554 yes 3.881(11) 3.593(11) 3.734(10)
As2 As2 . 3_657 yes 3.058(6) 2.641(5) 2.848(5)
As2 As2 . 3_667 yes 3.058(6) 2.641(5) 2.848(5)
As2 As2 . 3_757 yes 3.044(6) 2.632(5) 2.831(5)
As2 As2 . 3_767 yes 3.044(6) 2.632(5) 2.831(5)
